data_7717580
loop_
_publ_author_name
'Hollow, Sophia E.'
'Johnstone, Timothy C.'

_publ_section_title
;
 Synthesis and structural characterization of the heavy
 tricysteinylpnictines, models of protein-bound As(III), Sb(III), and
 Bi(III).
;
_journal_issue 47
_journal_name_full 'Dalton transactions (Cambridge, England : 2003)'
_journal_page_first 18890
_journal_page_last 18901
_journal_paper_doi 10.1039/d4dt02476a
_journal_volume 53
_journal_year 2024
_chemical_absolute_configuration ad
_chemical_formula_moiety 'C9 H18 N3 O6 S3 Sb'
_chemical_formula_sum 'C9 H18 N3 O6 S3 Sb'
_chemical_formula_weight 482.19
_space_group_crystal_system monoclinic
_space_group_IT_number 5
_space_group_name_Hall 'I 2y'
_space_group_name_H-M_alt 'I 1 2 1'
_atom_sites_solution_hydrogens geom
_atom_sites_solution_primary dual
_audit_creation_date 2024-08-28
_audit_creation_method
;
Olex2 1.5
(compiled 2024.02.16 svn.r378c4104 for OlexSys, GUI svn.r6928)
;
_audit_update_record
;
2024-08-29 deposited with the CCDC.	2024-11-01 downloaded from the CCDC.
;
_cell_angle_alpha 90
_cell_angle_beta 94.891(6)
_cell_angle_gamma 90
_cell_formula_units_Z 4
_cell_length_a 12.1577(8)
_cell_length_b 5.0648(4)
_cell_length_c 27.3420(15)
_cell_measurement_reflns_used 1362
_cell_measurement_temperature 99.97(13)
_cell_measurement_theta_max 76.5170
_cell_measurement_theta_min 3.2070
_cell_volume 1677.5(2)
_computing_cell_refinement 'CrysAlisPro 1.171.42.102a (Rigaku OD, 2023)'
_computing_data_collection 'CrysAlisPro 1.171.42.102a (Rigaku OD, 2023)'
_computing_data_reduction 'CrysAlisPro 1.171.42.102a (Rigaku OD, 2023)'
_computing_molecular_graphics 'Olex2 1.5 (Dolomanov et al., 2009)'
_computing_publication_material 'Olex2 1.5 (Dolomanov et al., 2009)'
_computing_structure_refinement 'SHELXL 2018/3 (Sheldrick, 2015)'
_computing_structure_solution 'SHELXT 2018/2 (Sheldrick, 2018)'
_diffrn_ambient_environment N~2~
_diffrn_ambient_temperature 99.97(13)
_diffrn_detector 'Hybrid Pixel Array Detector'
_diffrn_detector_area_resol_mean 10.0000
_diffrn_detector_type HyPix
_diffrn_measured_fraction_theta_full 1.000
_diffrn_measured_fraction_theta_max 1.000
_diffrn_measurement_details
;
List of Runs (angles in degrees, time in seconds):

  # Type    Start    End  Width  t~exp~   \w     \q     \k     \f   Frames
#--------------------------------------------------------------------------
  1  \w    -54.00  21.00   0.50    0.05    --  -49.41 100.00 148.00  150
  2  \w    -73.00 -35.00   0.50    0.05    --  -84.25 100.00 148.00   76
  3  \w    -50.00 -25.00   0.50    0.05    --  -84.25  45.00   0.00   50
  4  \w    -40.00 -14.00   0.50    0.05    --  -84.25  45.00 -60.00   52
  5  \w    -50.00 -25.00   0.50    0.05    --  -84.25  45.00 -90.00   50
  6  \w     82.00 107.00   0.50    0.05    --   49.41  57.00-150.00   50
  7  \w     88.00 113.00   0.50    0.05    --   49.41  57.00-180.00   50
  8  \w     83.00 108.00   0.50    0.05    --   49.41  57.00-120.00   50
  9  \w     84.00 111.00   0.50    0.05    --   49.41  57.00   0.00   54
 10  \w    112.00 176.00   0.50    0.05    --  105.75  30.00-120.00  128
 11  \w    138.00 171.00   0.50    0.05    --  105.75  45.00-150.00   66
 12  \w     97.00 131.00   0.50    0.05    --  105.75  45.00-150.00   68
 13  \w    128.00 177.00   0.50    0.05    --  105.75  30.00 -90.00   98
 14  \w    109.00 166.00   0.50    0.05    --  105.75  45.00   0.00  114
 15  \w    109.00 160.00   0.50    0.05    --  105.75 100.00 148.00  102
 16  \w     71.00  96.00   0.50    0.05    --  105.75 -77.00  60.00   50
 17  \w     34.00  68.00   0.50    0.05    --  105.75 -77.00  60.00   68
 18  \w     45.00  70.00   0.50    0.05    --  105.75 -61.00  60.00   50
 19  \w     40.00  65.00   0.50    0.05    --  105.75 -61.00  90.00   50
 20  \w     36.00  65.00   0.50    0.05    --  105.75 -61.00 -90.00   58
 21  \w     40.00  65.00   0.50    0.05    --  105.75 -61.00-120.00   50
 22  \w     34.00  70.00   0.50    0.05    --  105.75 -61.00-150.00   72
 23  \w     34.00  59.00   0.50    0.05    --  105.75 -61.00-180.00   50
 24  \w     38.00  83.00   0.50    0.05    --  105.75 -77.00-150.00   90
 25  \w     45.00  70.00   0.50    0.05    --  105.75-125.00-150.00   50
 26  \w     38.00  69.00   0.50    0.05    --  105.75-125.00-120.00   62
 27  \w     40.00  74.00   0.50    0.05    --  105.75-125.00-180.00   68
 28  \w     80.00 111.00   0.50    0.05    --  105.75-125.00-150.00   62
 29  \w     74.00 100.00   0.50    0.05    --  105.75-125.00-120.00   52
 30  \w     74.00 104.00   0.50    0.05    --  105.75 -95.00-120.00   60
 31  \w     39.00 100.00   0.50    0.05    --  105.75 -95.00 -30.00  122
 32  \w     54.00 102.00   0.50    0.05    --  105.75-125.00  30.00   96
 33  \w     55.00 107.00   0.50    0.05    --  105.75-100.00  43.00  104
 34  \w     35.00  88.00   0.50    0.05    --  105.75 -95.00 150.00  106
 35  \w     15.00  77.00   0.50    0.05    --   49.41-100.00  43.00  124
 36  \w   -121.00 -84.00   0.50    0.05    --  -49.41 -57.00  60.00   74
 37  \w   -120.00 -94.00   0.50    0.05    --  -49.41 -57.00 120.00   52
 38  \w   -113.00 -84.00   0.50    0.05    --  -49.41 -57.00  90.00   58
 39  \w   -113.00 -88.00   0.50    0.05    --  -49.41 -57.00  30.00   50
 40  \w   -156.00-131.00   0.50    0.05    --  -84.25 -77.00 -30.00   50
 41  \w   -156.00-128.00   0.50    0.05    --  -84.25 -77.00   0.00   56
 42  \w   -131.00-104.00   0.50    0.05    --  -84.25-100.00  43.00   54
 43  \w   -116.00 -88.00   0.50    0.05    --  -49.41-125.00 -60.00   56
;
_diffrn_measurement_device 'four-circle diffractometer'
_diffrn_measurement_device_type 'XtaLAB Synergy, Dualflex, HyPix'
_diffrn_measurement_method '\w scans'
_diffrn_orient_matrix_type 'CrysAlisPro convention (1999,Acta A55,543-557)'
_diffrn_orient_matrix_UB_11 0.0845859000
_diffrn_orient_matrix_UB_12 0.0312097000
_diffrn_orient_matrix_UB_13 -0.0384765000
_diffrn_orient_matrix_UB_21 -0.0217574000
_diffrn_orient_matrix_UB_22 -0.2867220000
_diffrn_orient_matrix_UB_23 -0.0169230000
_diffrn_orient_matrix_UB_31 -0.0925150000
_diffrn_orient_matrix_UB_32 0.0962437000
_diffrn_orient_matrix_UB_33 -0.0378288000
_diffrn_radiation_monochromator mirror
_diffrn_radiation_probe x-ray
_diffrn_radiation_type 'Cu K\a'
_diffrn_radiation_wavelength 1.54184
_diffrn_reflns_av_R_equivalents 0.1154
_diffrn_reflns_av_unetI/netI 0.1160
_diffrn_reflns_Laue_measured_fraction_full 1.000
_diffrn_reflns_Laue_measured_fraction_max 1.000
_diffrn_reflns_limit_h_max 13
_diffrn_reflns_limit_h_min -14
_diffrn_reflns_limit_k_max 6
_diffrn_reflns_limit_k_min -6
_diffrn_reflns_limit_l_max 31
_diffrn_reflns_limit_l_min -32
_diffrn_reflns_number 9272
_diffrn_reflns_point_group_measured_fraction_full 0.999
_diffrn_reflns_point_group_measured_fraction_max 0.999
_diffrn_reflns_theta_full 67.684
_diffrn_reflns_theta_max 68.102
_diffrn_reflns_theta_min 3.245
_diffrn_source 'micro-focus sealed X-ray tube'
_diffrn_source_type 'PhotonJet (Cu) X-ray Source'
_exptl_absorpt_coefficient_mu 16.828
_exptl_absorpt_correction_T_max 0.824
_exptl_absorpt_correction_T_min 0.279
_exptl_absorpt_correction_type gaussian
_exptl_absorpt_process_details
;
CrysAlisPro 1.171.42.102a (Rigaku Oxford Diffraction, 2023)
Numerical absorption correction based on gaussian integration over
a multifaceted crystal model
Empirical absorption correction using spherical harmonics,
implemented in SCALE3 ABSPACK scaling algorithm.
;
_exptl_crystal_colour colorless
_exptl_crystal_density_diffrn 1.909
_exptl_crystal_description needle
_exptl_crystal_F_000 960
_exptl_crystal_size_max 0.17
_exptl_crystal_size_mid 0.05
_exptl_crystal_size_min 0.02
_refine_diff_density_max 1.071
_refine_diff_density_min -0.729
_refine_diff_density_rms 0.158
_refine_ls_abs_structure_details
;
 Refined as an inversion twin.
;
_refine_ls_abs_structure_Flack -0.016(19)
_refine_ls_extinction_method none
_refine_ls_goodness_of_fit_ref 1.001
_refine_ls_hydrogen_treatment constr
_refine_ls_matrix_type full
_refine_ls_number_parameters 203
_refine_ls_number_reflns 3062
_refine_ls_number_restraints 241
_refine_ls_restrained_S_all 0.970
_refine_ls_R_factor_all 0.0678
_refine_ls_R_factor_gt 0.0553
_refine_ls_shift/su_max 0.001
_refine_ls_shift/su_mean 0.000
_refine_ls_structure_factor_coef Fsqd
_refine_ls_weighting_details 'w=1/[\s^2^(Fo^2^)+(0.0420P)^2^] where P=(Fo^2^+2Fc^2^)/3'
_refine_ls_weighting_scheme calc
_refine_ls_wR_factor_gt 0.1200
_refine_ls_wR_factor_ref 0.1285
_reflns_Friedel_coverage 0.779
_reflns_Friedel_fraction_full 0.998
_reflns_Friedel_fraction_max 0.999
_reflns_number_gt 2581
_reflns_number_total 3062
_reflns_threshold_expression 'I > 2\s(I)'
_cod_data_source_file d4dt02476a2.cif
_cod_data_source_block Sb(Cys)3
_cod_depositor_comments 'Adding full bibliography for 7717579--7717581.cif.'
_cod_database_code 7717580
_shelx_shelxl_version_number 2018/3
_chemical_oxdiff_formula SbC9H18N3O6S3
_chemical_oxdiff_usercomment 'antimony tricysteine'
_shelx_space_group_comment
;
The symmetry employed for this shelxl refinement is uniquely defined
by the following loop, which should always be used as a source of
symmetry information in preference to the above space-group names.
They are only intended as comments.
;
_shelx_estimated_absorpt_t_max 0.730
_shelx_estimated_absorpt_t_min 0.162
_olex2_refinement_description
;
1. Twinned data refinement
 Scales: 1.01585
 -0.01585
2. Uiso/Uaniso restraints and constraints
All non-hydrogen atoms have similar U: within 2A with sigma of 0.01 and sigma
for terminal atoms of 0.02 within 2A
3. Rigid body (RIGU) restrains
 All non-hydrogen atoms
 with sigma for 1-2 distances of 0.002 and sigma for 1-3 distances of 0.002
4.a Ternary CH refined with riding coordinates:
 C12(H12), C22(H22), C32(H32)
4.b Secondary CH2 refined with riding coordinates:
 C11(H11A,H11B), C21(H21A,H21B), C31(H31A,H31B)
4.c Idealised Me refined as rotating group:
 N1(H1A,H1B,H1C), N2(H2A,H2B,H2C), N3(H3A,H3B,H3C)
;
_olex2_submission_special_instructions 'No special instructions were received'
_oxdiff_exptl_absorpt_empirical_details
;
Empirical correction (ABSPACK) includes:
- Absorption correction using spherical harmonics
- Frame scaling
- Detector area scaling
;
_oxdiff_exptl_absorpt_empirical_full_max 1.498
_oxdiff_exptl_absorpt_empirical_full_min 0.714

loop_
_space_group_symop_operation_xyz
'x, y, z'
'-x, y, -z'
'x+1/2, y+1/2, z+1/2'
'-x+1/2, y+1/2, -z+1/2'

loop_
_atom_site_label
_atom_site_type_symbol
_atom_site_fract_x
_atom_site_fract_y
_atom_site_fract_z
_atom_site_U_iso_or_equiv
_atom_site_adp_type
_atom_site_occupancy
_atom_site_site_symmetry_order
_atom_site_calc_flag
_atom_site_refinement_flags_posn
_atom_site_refinement_flags_adp
_atom_site_refinement_flags_occupancy
_atom_site_disorder_assembly
_atom_site_disorder_group
Sb01 Sb 0.56787(6) 0.4909(2) 0.65291(3) 0.0198(3) Uani 1 1 d . . . . .
S1 S 0.7563(3) 0.5949(8) 0.63605(12) 0.0244(8) Uani 1 1 d . U . . .
O11 O 0.8762(8) 0.3663(19) 0.4767(3) 0.022(2) Uani 1 1 d . U . . .
O12 O 0.8207(11) -0.008(4) 0.5087(4) 0.052(3) Uani 1 1 d . U . . .
N1 N 0.9376(10) 0.583(3) 0.5626(5) 0.031(3) Uani 1 1 d . U . . .
H1A H 0.900675 0.710194 0.544479 0.038 Uiso 1 1 calc R U . . .
H1B H 1.001116 0.541773 0.548932 0.038 Uiso 1 1 calc R U . . .
H1C H 0.954163 0.642370 0.593777 0.038 Uiso 1 1 calc R U . . .
C11 C 0.7535(11) 0.422(3) 0.5770(5) 0.028(3) Uani 1 1 d . U . . .
H11A H 0.707870 0.260710 0.578466 0.034 Uiso 1 1 calc R U . . .
H11B H 0.718370 0.537184 0.550922 0.034 Uiso 1 1 calc R U . . .
C12 C 0.8680(12) 0.345(3) 0.5638(5) 0.024(2) Uani 1 1 d . U . . .
H12 H 0.902027 0.214380 0.587911 0.029 Uiso 1 1 calc R U . . .
C13 C 0.8555(11) 0.225(3) 0.5116(5) 0.019(2) Uani 1 1 d . U . . .
S2 S 0.4957(3) 0.8041(8) 0.58949(12) 0.0237(8) Uani 1 1 d . U . . .
O21 O 0.3345(8) 0.4163(18) 0.6621(4) 0.021(2) Uani 1 1 d . U . . .
O22 O 0.2763(7) 0.810(2) 0.6869(3) 0.0200(19) Uani 1 1 d . U . . .
N2 N 0.2395(8) 1.005(3) 0.5974(4) 0.022(2) Uani 1 1 d . U . . .
H2A H 0.227182 1.049897 0.565156 0.027 Uiso 1 1 calc R U . . .
H2B H 0.295376 1.104721 0.611764 0.027 Uiso 1 1 calc R U . . .
H2C H 0.177068 1.032996 0.612765 0.027 Uiso 1 1 calc R U . . .
C21 C 0.3637(11) 0.659(3) 0.5694(5) 0.024(3) Uani 1 1 d . U . . .
H21A H 0.341781 0.721223 0.535670 0.028 Uiso 1 1 calc R U . . .
H21B H 0.372869 0.465112 0.567964 0.028 Uiso 1 1 calc R U . . .
C22 C 0.2703(10) 0.720(3) 0.6013(5) 0.018(2) Uani 1 1 d . U . . .
H22 H 0.204628 0.614197 0.588449 0.021 Uiso 1 1 calc R U . . .
C23 C 0.2964(11) 0.646(3) 0.6549(5) 0.015(2) Uani 1 1 d . U . . .
S3 S 0.5787(3) 0.8025(7) 0.72058(12) 0.0204(7) Uani 1 1 d . U . . .
O31 O 0.4765(7) 0.0905(18) 0.8330(3) 0.0189(19) Uani 1 1 d . U . . .
O32 O 0.4618(6) 0.488(3) 0.8668(3) 0.0198(16) Uani 1 1 d . U . . .
N3 N 0.3748(9) 0.689(2) 0.7803(4) 0.017(2) Uani 1 1 d . U . . .
H3A H 0.343475 0.715863 0.749228 0.020 Uiso 1 1 calc R U . . .
H3B H 0.408442 0.839868 0.791663 0.020 Uiso 1 1 calc R U . . .
H3C H 0.321569 0.642671 0.800126 0.020 Uiso 1 1 calc R U . . .
C31 C 0.5723(11) 0.581(3) 0.7726(4) 0.018(2) Uani 1 1 d . U . . .
H31A H 0.622362 0.429892 0.768314 0.021 Uiso 1 1 calc R U . . .
H31B H 0.600281 0.675575 0.802750 0.021 Uiso 1 1 calc R U . . .
C32 C 0.4579(9) 0.473(4) 0.7798(4) 0.016(2) Uani 1 1 d . U . . .
H32 H 0.434989 0.343286 0.753384 0.019 Uiso 1 1 calc R U . . .
C33 C 0.4647(10) 0.336(3) 0.8305(5) 0.016(2) Uani 1 1 d . U . . .

loop_
_atom_site_aniso_label
_atom_site_aniso_U_11
_atom_site_aniso_U_22
_atom_site_aniso_U_33
_atom_site_aniso_U_23
_atom_site_aniso_U_13
_atom_site_aniso_U_12
Sb01 0.0223(4) 0.0222(5) 0.0160(4) -0.0013(5) 0.0080(3) -0.0017(5)
S1 0.0215(16) 0.036(2) 0.0165(16) -0.0079(14) 0.0089(13) -0.0065(14)
O11 0.033(5) 0.017(5) 0.018(4) 0.001(4) 0.006(4) 0.002(4)
O12 0.107(8) 0.024(4) 0.030(5) -0.007(5) 0.037(5) -0.025(6)
N1 0.026(5) 0.035(7) 0.035(7) -0.021(5) 0.011(5) -0.008(4)
C11 0.025(5) 0.035(7) 0.025(6) -0.013(5) 0.006(4) -0.014(5)
C12 0.026(5) 0.030(6) 0.016(4) -0.002(4) 0.003(4) -0.004(4)
C13 0.023(5) 0.016(4) 0.018(4) 0.001(3) 0.003(4) 0.001(4)
S2 0.0242(16) 0.031(2) 0.0169(17) 0.0033(16) 0.0052(13) -0.0067(15)
O21 0.025(5) 0.015(5) 0.025(5) 0.000(3) 0.000(4) 0.000(3)
O22 0.027(5) 0.017(5) 0.016(4) 0.001(3) 0.004(3) 0.003(4)
N2 0.026(5) 0.022(5) 0.019(5) -0.002(5) -0.001(4) -0.001(5)
C21 0.033(6) 0.026(6) 0.013(5) -0.007(5) 0.010(4) -0.003(5)
C22 0.021(5) 0.017(5) 0.015(4) -0.003(4) 0.005(4) -0.003(4)
C23 0.016(5) 0.013(5) 0.017(4) 0.001(3) 0.007(4) -0.005(4)
S3 0.0285(16) 0.0200(19) 0.0138(16) 0.0005(14) 0.0085(13) -0.0002(14)
O31 0.021(4) 0.020(4) 0.015(4) 0.003(3) -0.002(4) 0.001(3)
O32 0.028(4) 0.021(4) 0.011(3) 0.000(4) 0.006(3) -0.004(5)
N3 0.024(5) 0.013(5) 0.014(5) 0.001(4) 0.006(4) 0.002(4)
C31 0.025(4) 0.022(6) 0.007(5) 0.000(4) 0.004(4) 0.001(4)
C32 0.026(4) 0.013(5) 0.009(4) -0.003(4) 0.004(3) 0.004(4)
C33 0.018(5) 0.020(4) 0.010(4) 0.001(3) 0.002(4) 0.001(4)

loop_
_atom_type_symbol
_atom_type_description
_atom_type_scat_dispersion_real
_atom_type_scat_dispersion_imag
_atom_type_scat_source
C C 0.0181 0.0091 'International Tables Vol C Tables 4.2.6.8 and 6.1.1.4'
H H 0.0000 0.0000 'International Tables Vol C Tables 4.2.6.8 and 6.1.1.4'
N N 0.0311 0.0180 'International Tables Vol C Tables 4.2.6.8 and 6.1.1.4'
O O 0.0492 0.0322 'International Tables Vol C Tables 4.2.6.8 and 6.1.1.4'
S S 0.3331 0.5567 'International Tables Vol C Tables 4.2.6.8 and 6.1.1.4'
Sb Sb -0.0562 5.8946 'International Tables Vol C Tables 4.2.6.8 and 6.1.1.4'

loop_
_exptl_crystal_face_index_h
_exptl_crystal_face_index_k
_exptl_crystal_face_index_l
_exptl_crystal_face_perp_dist
2 0 -1 0.0135
1 2 -2 0.0838
-1 1 2 0.0795
1 -1 -2 0.0676
-1 0 -2 0.0178
1 0 2 0.0050
-2 -1 2 0.0582
2 1 -2 0.0638
-1 0 1 0.0185
1 0 -1 0.0143

loop_
_geom_angle_atom_site_label_1
_geom_angle_atom_site_label_2
_geom_angle_atom_site_label_3
_geom_angle
_geom_angle_site_symmetry_1
_geom_angle_site_symmetry_3
_geom_angle_publ_flag
S1 Sb01 S2 90.70(12) . . ?
S3 Sb01 S1 90.74(12) . . ?
S3 Sb01 S2 96.39(13) . . ?
C11 S1 Sb01 96.7(4) . . ?
H1A N1 H1B 109.5 . . ?
H1A N1 H1C 109.5 . . ?
H1B N1 H1C 109.5 . . ?
C12 N1 H1A 109.5 . . ?
C12 N1 H1B 109.5 . . ?
C12 N1 H1C 109.5 . . ?
S1 C11 H11A 109.1 . . ?
S1 C11 H11B 109.1 . . ?
H11A C11 H11B 107.8 . . ?
C12 C11 S1 112.5(9) . . ?
C12 C11 H11A 109.1 . . ?
C12 C11 H11B 109.1 . . ?
N1 C12 C11 109.7(13) . . ?
N1 C12 H12 110.4 . . ?
N1 C12 C13 108.3(12) . . ?
C11 C12 H12 110.4 . . ?
C11 C12 C13 107.5(11) . . ?
C13 C12 H12 110.4 . . ?
O11 C13 O12 125.8(13) . . ?
O11 C13 C12 118.3(13) . . ?
O12 C13 C12 115.9(12) . . ?
C21 S2 Sb01 101.9(5) . . ?
H2A N2 H2B 109.5 . . ?
H2A N2 H2C 109.5 . . ?
H2B N2 H2C 109.5 . . ?
C22 N2 H2A 109.5 . . ?
C22 N2 H2B 109.5 . . ?
C22 N2 H2C 109.5 . . ?
S2 C21 H21A 108.4 . . ?
S2 C21 H21B 108.4 . . ?
H21A C21 H21B 107.5 . . ?
C22 C21 S2 115.5(9) . . ?
C22 C21 H21A 108.4 . . ?
C22 C21 H21B 108.4 . . ?
N2 C22 C21 110.4(12) . . ?
N2 C22 H22 107.6 . . ?
N2 C22 C23 109.8(11) . . ?
C21 C22 H22 107.6 . . ?
C23 C22 C21 113.5(11) . . ?
C23 C22 H22 107.6 . . ?
O21 C23 C22 115.1(13) . . ?
O22 C23 O21 126.5(13) . . ?
O22 C23 C22 118.5(13) . . ?
C31 S3 Sb01 101.0(5) . . ?
H3A N3 H3B 109.5 . . ?
H3A N3 H3C 109.5 . . ?
H3B N3 H3C 109.5 . . ?
C32 N3 H3A 109.5 . . ?
C32 N3 H3B 109.5 . . ?
C32 N3 H3C 109.5 . . ?
S3 C31 H31A 108.5 . . ?
S3 C31 H31B 108.5 . . ?
H31A C31 H31B 107.5 . . ?
C32 C31 S3 115.1(9) . . ?
C32 C31 H31A 108.5 . . ?
C32 C31 H31B 108.5 . . ?
N3 C32 C31 111.5(14) . . ?
N3 C32 H32 110.0 . . ?
N3 C32 C33 108.0(10) . . ?
C31 C32 H32 110.0 . . ?
C31 C32 C33 107.4(9) . . ?
C33 C32 H32 110.0 . . ?
O31 C33 O32 125.0(13) . . ?
O31 C33 C32 119.6(13) . . ?
O32 C33 C32 115.3(14) . . ?

loop_
_geom_bond_atom_site_label_1
_geom_bond_atom_site_label_2
_geom_bond_distance
_geom_bond_site_symmetry_2
_geom_bond_publ_flag
Sb01 S1 2.433(3) . ?
Sb01 S2 2.456(4) . ?
Sb01 S3 2.427(4) . ?
S1 C11 1.834(14) . ?
O11 C13 1.238(17) . ?
O12 C13 1.25(2) . ?
N1 H1A 0.9100 . ?
N1 H1B 0.9100 . ?
N1 H1C 0.9100 . ?
N1 C12 1.472(19) . ?
C11 H11A 0.9900 . ?
C11 H11B 0.9900 . ?
C11 C12 1.52(2) . ?
C12 H12 1.0000 . ?
C12 C13 1.55(2) . ?
S2 C21 1.806(14) . ?
O21 C23 1.261(16) . ?
O22 C23 1.246(17) . ?
N2 H2A 0.9100 . ?
N2 H2B 0.9100 . ?
N2 H2C 0.9100 . ?
N2 C22 1.49(2) . ?
C21 H21A 0.9900 . ?
C21 H21B 0.9900 . ?
C21 C22 1.521(19) . ?
C22 H22 1.0000 . ?
C22 C23 1.518(19) . ?
S3 C31 1.818(13) . ?
O31 C33 1.251(16) . ?
O32 C33 1.260(17) . ?
N3 H3A 0.9100 . ?
N3 H3B 0.9100 . ?
N3 H3C 0.9100 . ?
N3 C32 1.488(19) . ?
C31 H31A 0.9900 . ?
C31 H31B 0.9900 . ?
C31 C32 1.523(18) . ?
C32 H32 1.0000 . ?
C32 C33 1.546(18) . ?

loop_
_geom_torsion_atom_site_label_1
_geom_torsion_atom_site_label_2
_geom_torsion_atom_site_label_3
_geom_torsion_atom_site_label_4
_geom_torsion
_geom_torsion_site_symmetry_1
_geom_torsion_site_symmetry_2
_geom_torsion_site_symmetry_3
_geom_torsion_site_symmetry_4
_geom_torsion_publ_flag
Sb01 S1 C11 C12 -156.7(10) . . . . ?
Sb01 S2 C21 C22 81.9(11) . . . . ?
Sb01 S3 C31 C32 -76.7(10) . . . . ?
S1 C11 C12 N1 -57.5(14) . . . . ?
S1 C11 C12 C13 -175.0(10) . . . . ?
N1 C12 C13 O11 -18.6(17) . . . . ?
N1 C12 C13 O12 164.1(13) . . . . ?
C11 C12 C13 O11 99.9(15) . . . . ?
C11 C12 C13 O12 -77.4(17) . . . . ?
S2 C21 C22 N2 68.5(13) . . . . ?
S2 C21 C22 C23 -55.3(16) . . . . ?
N2 C22 C23 O21 -173.0(10) . . . . ?
N2 C22 C23 O22 8.8(16) . . . . ?
C21 C22 C23 O21 -48.9(16) . . . . ?
C21 C22 C23 O22 132.9(13) . . . . ?
S3 C31 C32 N3 -51.2(12) . . . . ?
S3 C31 C32 C33 -169.3(10) . . . . ?
N3 C32 C33 O31 141.8(12) . . . . ?
N3 C32 C33 O32 -40.8(15) . . . . ?
C31 C32 C33 O31 -97.8(15) . . . . ?
C31 C32 C33 O32 79.6(14) . . . . ?

loop_
_twin_individual_id
_twin_individual_mass_fraction_refined
1 1.01585
2 -0.01585

loop_
_exptl_oxdiff_crystal_face_indexfrac_h
_exptl_oxdiff_crystal_face_indexfrac_k
_exptl_oxdiff_crystal_face_indexfrac_l
_exptl_oxdiff_crystal_face_x
_exptl_oxdiff_crystal_face_y
_exptl_oxdiff_crystal_face_z
2.0020 -0.0050 -1.0066 0.2079 -0.0251 -0.1476
1.0125 1.9946 -1.9819 0.2241 -0.5604 0.1733
-0.9944 1.0000 2.0153 -0.1304 -0.2992 0.1120
0.9944 -1.0000 -2.0153 0.1304 0.2992 -0.1120
-1.0020 0.0037 -1.9981 -0.0078 0.0546 0.1686
1.0020 -0.0037 1.9981 0.0078 -0.0546 -0.1686
-2.0076 -0.9936 1.9960 -0.2776 0.2948 0.0146
2.0076 0.9936 -1.9960 0.2776 -0.2948 -0.0146
-1.0008 0.0023 1.0036 -0.1232 0.0041 0.0548
1.0008 -0.0023 -1.0036 0.1232 -0.0041 -0.0548
